data_4343873
loop_
_publ_author_name
'Liang, Y.'
'Baenitz, M.'
'Borrmann, H.'
'Schnelle, W.'
'Budnyk, S.'
'Zhao, J.T.'
'Grin', Yu.'

_publ_section_title
;
 Sn(x) Pt4 Sn(y) Sb(12-y): a skutterudite with covalently bonded filler
;
_journal_name_full 'Inorganic Chemistry'
_journal_page_first 9489
_journal_page_last 9496
_journal_volume 47
_journal_year 2008
_chemical_formula_sum 'Pt4 Sb5.5 Sn7'
_chemical_name_systematic 'Sn7 Pt4 Sb5.5'
_space_group_IT_number 1
_symmetry_space_group_name_Hall 'P 1'
_symmetry_space_group_name_H-M 'P 1'
_cell_angle_alpha 90
_cell_angle_beta 90
_cell_angle_gamma 90
_cell_formula_units_Z 2
_cell_length_a 9.3779
_cell_length_b 9.3779
_cell_length_c 9.3779
_cell_volume 824.739
_citation_journal_id_ASTM INOCAJ
_cod_data_source_file Liang_INOCAJ_2008_1578.cif
_cod_data_source_block Pt4Sb5.5Sn7
_cod_original_cell_volume 824.7395
_cod_database_code 4343873

loop_
_symmetry_equiv_pos_as_xyz
x,y,z

loop_
_atom_site_label
_atom_site_type_symbol
_atom_site_fract_x
_atom_site_fract_y
_atom_site_fract_z
_atom_site_occupancy
_atom_site_U_iso_or_equiv
Sb5 Sb 0.1455 0.5 0.342 1 0.0
Pt1 Pt 0.25 0.25 0.25 1 0.0
Sb6 Sb 0.342 0.1455 0.5 1 0.0
Sn8 Sn 0.8432 0.334 0 1 0.0
Sn2 Sn 0.834 0.5 0.3472 1 0.0
Sn4 Sn 0.834 0.5 0.6528 1 0.0
Sb3 Sb 0.6455 0 0.158 1 0.0
Sn10 Sn 0.334 0 0.8472 1 0.0
Sb10 Sb 0.158 0.6455 0 1 0.0
Sb7 Sb 0.5 0.342 0.1455 1 0.0
Sn7 Sn 0.6528 0.1661 0.5 1 0.0
Pt7 Pt 0.75 0.25 0.75 1 0.0
Pt2 Pt 0.25 0.25 0.75 1 0.0
Pt4 Pt 0.25 0.75 0.25 1 0.0
Pt6 Pt 0.75 0.75 0.75 1 0.0
Sb4 Sb 0.842 0.6455 0 1 0.0
Sn12 Sn 0 0.1528 0.6661 1 0.0
Sn13 Sn 0.5 0.658 0.1455 1 0.0
Sb9 Sb 0.5 0.342 0.8545 1 0.0
Sn9 Sn 0.1661 0.5 0.6528 1 0.0
Sb8 Sb 0 0.158 0.3545 1 0.0
Pt8 Pt 0.75 0.25 0.25 1 0.0
Sn14 Sn 0.5764 0.5759 0.5209 1 0.0
Sb2 Sb 0.6455 0 0.842 1 0.0
Sn1 Sn 0.5 0.6528 0.8339 1 0.0
Sb1 Sb 0 0.842 0.6455 1 0.0
Sn5 Sn 0.1528 0.334 0 1 0.0
Pt3 Pt 0.25 0.75 0.75 1 0.0
Sn11 Sn 0 0.8472 0.334 1 0.0
Sn3 Sn 0.6528 0.834 0.5 1 0.0
Pt5 Pt 0.75 0.75 0.25 1 0.0
Sn6 Sn 0.334 0 0.1528 1 0.0
Sb11 Sb 0.342 0.8545 0.5 1 0.0
